data_7246784
loop_
_publ_author_name
'Hu, Xingchen'
'Xiao, Yuntian'
'Qi, Luguang'
'Bai, Yunhe'
'Sun, Ying'
'Ye, Yang'
'Xie, Chuang'

_publ_section_title
;
 Enhancing the dissolution and bacteriostatic activity of trimethoprim
 through salt formation
;
_journal_issue 23
_journal_name_full CrystEngComm
_journal_page_first 3445
_journal_page_last 3459
_journal_paper_doi 10.1039/D3CE00128H
_journal_volume 25
_journal_year 2023
_chemical_formula_moiety 'C14 H19 N4 O3, C7 H5 O4'
_chemical_formula_sum 'C21 H24 N4 O7'
_chemical_formula_weight 444.44
_chemical_name_systematic TMP-26HBA
_space_group_crystal_system monoclinic
_space_group_IT_number 15
_space_group_name_Hall '-C 2yc'
_space_group_name_H-M_alt 'C 1 2/c 1'
_atom_sites_solution_hydrogens geom
_atom_sites_solution_primary dual
_audit_creation_date 2022-08-02
_audit_creation_method
;
Olex2 1.5
(compiled 2022.04.07 svn.rca3783a0 for OlexSys, GUI svn.r6498)
;
_audit_update_record
;
2022-11-22 deposited with the CCDC.	2023-04-28 downloaded from the CCDC.
;
_cell_angle_alpha 90
_cell_angle_beta 111.922(6)
_cell_angle_gamma 90
_cell_formula_units_Z 8
_cell_length_a 25.4626(13)
_cell_length_b 9.2831(4)
_cell_length_c 19.5540(11)
_cell_measurement_reflns_used 7323
_cell_measurement_temperature 113.15
_cell_measurement_theta_max 31.9390
_cell_measurement_theta_min 2.2610
_cell_volume 4287.8(4)
_computing_cell_refinement 'CrysAlisPro 1.171.39.46 (Rigaku OD, 2018)'
_computing_data_collection 'CrysAlisPro 1.171.39.46 (Rigaku OD, 2018)'
_computing_data_reduction 'CrysAlisPro 1.171.39.46 (Rigaku OD, 2018)'
_computing_molecular_graphics 'Olex2 1.5 (Dolomanov et al., 2009)'
_computing_publication_material 'Olex2 1.5 (Dolomanov et al., 2009)'
_computing_structure_refinement 'SHELXL 2018/3 (Sheldrick, 2015)'
_computing_structure_solution 'SHELXT 2018/2 (Sheldrick, 2018)'
_diffrn_ambient_temperature 113.15
_diffrn_detector 'CCD plate'
_diffrn_measured_fraction_theta_full 0.999
_diffrn_measured_fraction_theta_max 0.923
_diffrn_measurement_details
;
List of Runs (angles in degrees, time in seconds):

  # Type    Start    End  Width  t~exp~   \w     \q     \k     \f   Frames
#--------------------------------------------------------------------------
  1  \w   -120.00  60.00   1.00    1.00    --  -30.00  45.00   0.00  180
  2  \w   -120.00  30.00   1.00    1.00    --  -30.00  45.00  90.00  150
  3  \w   -120.00  30.00   1.00    1.00    --  -30.00  45.00 180.00  150
;
_diffrn_measurement_device 'abstract diffractometer'
_diffrn_measurement_device_type 'Rigaku mm007 Saturn70'
_diffrn_measurement_method '\w scans'
_diffrn_orient_matrix_type 'CrysAlisPro convention (1999,Acta A55,543-557)'
_diffrn_orient_matrix_UB_11 0.0245209000
_diffrn_orient_matrix_UB_12 0.0425244000
_diffrn_orient_matrix_UB_13 0.0063614000
_diffrn_orient_matrix_UB_21 0.0169500000
_diffrn_orient_matrix_UB_22 -0.0630752000
_diffrn_orient_matrix_UB_23 0.0084627000
_diffrn_orient_matrix_UB_31 -0.0037056000
_diffrn_orient_matrix_UB_32 -0.0069969000
_diffrn_orient_matrix_UB_33 -0.0376406000
_diffrn_radiation_monochromator confocal
_diffrn_radiation_probe x-ray
_diffrn_radiation_type 'Mo K\a'
_diffrn_radiation_wavelength 0.71073
_diffrn_reflns_av_R_equivalents 0.0573
_diffrn_reflns_av_unetI/netI 0.0575
_diffrn_reflns_Laue_measured_fraction_full 0.999
_diffrn_reflns_Laue_measured_fraction_max 0.923
_diffrn_reflns_limit_h_max 38
_diffrn_reflns_limit_h_min -37
_diffrn_reflns_limit_k_max 13
_diffrn_reflns_limit_k_min -13
_diffrn_reflns_limit_l_max 27
_diffrn_reflns_limit_l_min -28
_diffrn_reflns_number 23814
_diffrn_reflns_point_group_measured_fraction_full 0.999
_diffrn_reflns_point_group_measured_fraction_max 0.923
_diffrn_reflns_theta_full 25.242
_diffrn_reflns_theta_max 32.258
_diffrn_reflns_theta_min 2.264
_diffrn_source 'rotating anode'
_diffrn_source_type 'Enhance (Mo) X-ray Source'
_exptl_absorpt_coefficient_mu 0.105
_exptl_absorpt_correction_T_max 1.00000
_exptl_absorpt_correction_T_min 0.79737
_exptl_absorpt_correction_type multi-scan
_exptl_absorpt_process_details 'CrysAlisPro 1.171.39.46 (Rigaku Oxford Diffraction, 2018)'
_exptl_crystal_density_diffrn 1.377
_exptl_crystal_description block
_exptl_crystal_F_000 1872
_exptl_crystal_size_max 0.24
_exptl_crystal_size_mid 0.22
_exptl_crystal_size_min 0.17
_refine_diff_density_max 0.269
_refine_diff_density_min -0.241
_refine_diff_density_rms 0.061
_refine_ls_extinction_coef 0.0023(3)
_refine_ls_extinction_expression Fc^*^=kFc[1+0.001xFc^2^\l^3^/sin(2\q)]^-1/4^
_refine_ls_extinction_method 'SHELXL-2018/3 (Sheldrick 2018)'
_refine_ls_goodness_of_fit_ref 1.059
_refine_ls_hydrogen_treatment constr
_refine_ls_matrix_type full
_refine_ls_number_parameters 295
_refine_ls_number_reflns 7029
_refine_ls_number_restraints 0
_refine_ls_restrained_S_all 1.059
_refine_ls_R_factor_all 0.1035
_refine_ls_R_factor_gt 0.0603
_refine_ls_shift/su_max 0.001
_refine_ls_shift/su_mean 0.000
_refine_ls_structure_factor_coef Fsqd
_refine_ls_weighting_details 'w=1/[\s^2^(Fo^2^)+(0.0549P)^2^+1.5795P] where P=(Fo^2^+2Fc^2^)/3'
_refine_ls_weighting_scheme calc
_refine_ls_wR_factor_gt 0.1291
_refine_ls_wR_factor_ref 0.1585
_reflns_Friedel_coverage 0.000
_reflns_number_gt 4306
_reflns_number_total 7029
_reflns_threshold_expression 'I > 2\s(I)'
_cod_data_source_file d3ce00128h2.cif
_cod_data_source_block r20220722b
_cod_depositor_comments 'Adding full bibliography for 7246781--7246785.cif.'
_cod_database_code 7246784
_shelx_shelxl_version_number 2018/3
_chemical_oxdiff_formula 'C11 H10 N O'
_shelx_space_group_comment
;
The symmetry employed for this shelxl refinement is uniquely defined
by the following loop, which should always be used as a source of
symmetry information in preference to the above space-group names.
They are only intended as comments.
;
_shelx_estimated_absorpt_t_max 0.982
_shelx_estimated_absorpt_t_min 0.975
_olex2_refinement_description
;
1. Fixed Uiso
 At 1.2 times of:
  All C(H) groups, All C(H,H) groups, All N(H) groups, All N(H,H) groups
 At 1.5 times of:
  All C(H,H,H) groups, All O(H) groups
2.a Secondary CH2 refined with riding coordinates:
 C10(H10A,H10B)
2.b Aromatic/amide H refined with riding coordinates:
 N1(H1), C7(H7), C9(H9), C14(H14), C16(H16), C17(H17), C18(H18)
2.c X=CH2 refined with riding coordinates:
 N2(H2A,H2B), N4(H4A,H4B)
2.d Idealised Me refined as rotating group:
 C1(H1A,H1B,H1C), C2(H2C,H2D,H2E), C3(H3A,H3B,H3C)
2.e Idealised tetrahedral OH refined as rotating group:
 O4(H4), O5(H5)
;
_olex2_submission_special_instructions 'No special instructions were received'
_oxdiff_exptl_absorpt_empirical_details
;
Empirical correction (ABSPACK) includes:
- Absorption correction using spherical harmonics
- Frame scaling
- Detector area scaling
;
_oxdiff_exptl_absorpt_empirical_full_max 1.311
_oxdiff_exptl_absorpt_empirical_full_min 0.822

loop_
_space_group_symop_operation_xyz
'x, y, z'
'-x, y, -z+1/2'
'x+1/2, y+1/2, z'
'-x+1/2, y+1/2, -z+1/2'
'-x, -y, -z'
'x, -y, z-1/2'
'-x+1/2, -y+1/2, -z'
'x+1/2, -y+1/2, z-1/2'

loop_
_atom_site_label
_atom_site_type_symbol
_atom_site_fract_x
_atom_site_fract_y
_atom_site_fract_z
_atom_site_U_iso_or_equiv
_atom_site_adp_type
_atom_site_occupancy
_atom_site_site_symmetry_order
_atom_site_calc_flag
_atom_site_refinement_flags_posn
_atom_site_refinement_flags_adp
_atom_site_refinement_flags_occupancy
_atom_site_disorder_assembly
_atom_site_disorder_group
O1 O 0.61315(5) 0.87024(13) 0.66582(6) 0.0363(3) Uani 1 1 d . . . . .
O2 O 0.52323(5) 0.72074(13) 0.66569(6) 0.0338(3) Uani 1 1 d . . . . .
O3 O 0.44378(5) 0.62598(13) 0.53978(6) 0.0352(3) Uani 1 1 d . . . . .
N1 N 0.61960(6) 0.63978(15) 0.34941(8) 0.0353(3) Uani 1 1 d . . . . .
H1 H 0.633393 0.553414 0.364272 0.042 Uiso 1 1 calc R U . . .
N2 N 0.66417(7) 0.63847(16) 0.26652(9) 0.0457(4) Uani 1 1 d . . . . .
H2A H 0.672996 0.679300 0.231621 0.055 Uiso 1 1 calc R U . . .
H2B H 0.676603 0.551371 0.282041 0.055 Uiso 1 1 calc R U . . .
N3 N 0.61302(6) 0.84042(15) 0.27254(8) 0.0322(3) Uani 1 1 d . . . . .
N4 N 0.56806(6) 1.04471(15) 0.28506(8) 0.0333(3) Uani 1 1 d . . . . .
H4A H 0.578622 1.084902 0.251486 0.040 Uiso 1 1 calc R U . . .
H4B H 0.548008 1.094238 0.305076 0.040 Uiso 1 1 calc R U . . .
C1 C 0.66145(8) 0.9520(2) 0.66704(12) 0.0457(5) Uani 1 1 d . . . . .
H1A H 0.681651 0.898323 0.641249 0.069 Uiso 1 1 calc R U . . .
H1B H 0.686818 0.968575 0.718237 0.069 Uiso 1 1 calc R U . . .
H1C H 0.648819 1.044717 0.642455 0.069 Uiso 1 1 calc R U . . .
C2 C 0.55191(11) 0.5917(2) 0.69938(12) 0.0559(6) Uani 1 1 d . . . . .
H2C H 0.531946 0.508168 0.670787 0.084 Uiso 1 1 calc R U . . .
H2D H 0.552692 0.584812 0.749765 0.084 Uiso 1 1 calc R U . . .
H2E H 0.590757 0.593706 0.700699 0.084 Uiso 1 1 calc R U . . .
C3 C 0.39919(8) 0.5824(2) 0.47332(10) 0.0420(4) Uani 1 1 d . . . . .
H3A H 0.381098 0.667874 0.444820 0.063 Uiso 1 1 calc R U . . .
H3B H 0.371099 0.526804 0.485422 0.063 Uiso 1 1 calc R U . . .
H3C H 0.414765 0.522664 0.444107 0.063 Uiso 1 1 calc R U . . .
C4 C 0.57307(7) 0.83722(17) 0.59794(9) 0.0275(3) Uani 1 1 d . . . . .
C5 C 0.52790(7) 0.75283(16) 0.59896(8) 0.0267(3) Uani 1 1 d . . . . .
C6 C 0.48524(6) 0.71140(16) 0.53284(9) 0.0268(3) Uani 1 1 d . . . . .
C7 C 0.48626(7) 0.76223(17) 0.46591(9) 0.0295(3) Uani 1 1 d . . . . .
H7 H 0.457199 0.735269 0.420741 0.035 Uiso 1 1 calc R U . . .
C8 C 0.52985(7) 0.85219(17) 0.46562(9) 0.0292(3) Uani 1 1 d . . . . .
C9 C 0.57405(7) 0.88734(17) 0.53119(9) 0.0304(3) Uani 1 1 d . . . . .
H9 H 0.604650 0.945041 0.530456 0.036 Uiso 1 1 calc R U . . .
C10 C 0.52916(8) 0.91815(19) 0.39441(9) 0.0342(4) Uani 1 1 d . . . . .
H10A H 0.489650 0.919319 0.358309 0.041 Uiso 1 1 calc R U . . .
H10B H 0.542078 1.019354 0.404034 0.041 Uiso 1 1 calc R U . . .
C11 C 0.56566(7) 0.84068(17) 0.36044(9) 0.0292(3) Uani 1 1 d . . . . .
C12 C 0.58246(7) 0.90848(17) 0.30564(9) 0.0289(3) Uani 1 1 d . . . . .
C13 C 0.63197(7) 0.70851(18) 0.29584(10) 0.0333(4) Uani 1 1 d . . . . .
C14 C 0.58563(7) 0.70570(18) 0.38000(10) 0.0330(4) Uani 1 1 d . . . . .
H14 H 0.575796 0.655525 0.415864 0.040 Uiso 1 1 calc R U . . .
O4 O 0.77562(6) 0.18705(16) 0.32980(8) 0.0527(4) Uani 1 1 d . . . . .
H4 H 0.762165 0.270737 0.324894 0.079 Uiso 1 1 calc R U . . .
O5 O 0.65305(6) 0.13453(14) 0.46466(8) 0.0472(4) Uani 1 1 d . . . . .
H5 H 0.644200 0.219060 0.449380 0.071 Uiso 1 1 calc R U . . .
O6 O 0.71851(7) 0.39432(15) 0.34240(9) 0.0577(4) Uani 1 1 d . . . . .
O7 O 0.65806(6) 0.37171(13) 0.39990(8) 0.0463(4) Uani 1 1 d . . . . .
C15 C 0.75222(7) 0.1056(2) 0.36869(10) 0.0375(4) Uani 1 1 d . . . . .
C16 C 0.76641(8) -0.0389(2) 0.38031(11) 0.0453(5) Uani 1 1 d . . . . .
H16 H 0.791523 -0.081219 0.360311 0.054 Uiso 1 1 calc R U . . .
C17 C 0.74352(8) -0.1206(2) 0.42140(12) 0.0486(5) Uani 1 1 d . . . . .
H17 H 0.753324 -0.219636 0.429567 0.058 Uiso 1 1 calc R U . . .
C18 C 0.70669(8) -0.0619(2) 0.45093(11) 0.0453(5) Uani 1 1 d . . . . .
H18 H 0.692206 -0.119513 0.480037 0.054 Uiso 1 1 calc R U . . .
C19 C 0.69103(7) 0.08207(19) 0.43771(10) 0.0360(4) Uani 1 1 d . . . . .
C20 C 0.71371(7) 0.16858(19) 0.39641(9) 0.0325(4) Uani 1 1 d . . . . .
C21 C 0.69577(8) 0.3206(2) 0.37888(11) 0.0388(4) Uani 1 1 d . . . . .

loop_
_atom_site_aniso_label
_atom_site_aniso_U_11
_atom_site_aniso_U_22
_atom_site_aniso_U_33
_atom_site_aniso_U_23
_atom_site_aniso_U_13
_atom_site_aniso_U_12
O1 0.0370(6) 0.0469(7) 0.0270(7) -0.0059(5) 0.0144(5) -0.0063(5)
O2 0.0434(7) 0.0412(6) 0.0218(6) 0.0026(5) 0.0180(5) 0.0009(5)
O3 0.0360(6) 0.0435(7) 0.0281(6) -0.0003(5) 0.0142(5) -0.0067(5)
N1 0.0470(8) 0.0301(7) 0.0415(9) 0.0016(6) 0.0310(7) 0.0030(6)
N2 0.0648(11) 0.0383(8) 0.0558(11) -0.0012(7) 0.0477(9) -0.0005(7)
N3 0.0387(7) 0.0363(7) 0.0275(8) 0.0012(6) 0.0193(6) -0.0028(6)
N4 0.0405(8) 0.0361(7) 0.0276(8) 0.0091(6) 0.0177(6) 0.0027(6)
C1 0.0377(10) 0.0592(12) 0.0430(11) -0.0111(9) 0.0184(9) -0.0107(9)
C2 0.0804(16) 0.0503(11) 0.0393(12) 0.0174(9) 0.0249(11) 0.0087(11)
C3 0.0380(9) 0.0536(11) 0.0339(10) -0.0059(8) 0.0129(8) -0.0086(8)
C4 0.0316(8) 0.0296(7) 0.0236(8) -0.0024(6) 0.0131(7) 0.0036(6)
C5 0.0353(8) 0.0284(7) 0.0211(8) 0.0006(6) 0.0161(7) 0.0036(6)
C6 0.0309(8) 0.0277(7) 0.0265(8) -0.0002(6) 0.0159(7) 0.0028(6)
C7 0.0334(8) 0.0347(8) 0.0221(8) -0.0004(6) 0.0123(7) 0.0049(7)
C8 0.0363(8) 0.0317(8) 0.0255(8) 0.0036(6) 0.0182(7) 0.0098(6)
C9 0.0347(8) 0.0314(8) 0.0309(9) 0.0011(6) 0.0190(7) 0.0026(6)
C10 0.0421(9) 0.0388(9) 0.0282(9) 0.0083(7) 0.0207(8) 0.0113(7)
C11 0.0356(8) 0.0329(8) 0.0237(8) 0.0019(6) 0.0164(7) 0.0014(7)
C12 0.0319(8) 0.0347(8) 0.0216(8) 0.0015(6) 0.0118(7) -0.0028(6)
C13 0.0420(9) 0.0344(8) 0.0326(9) -0.0028(7) 0.0242(8) -0.0054(7)
C14 0.0424(9) 0.0335(8) 0.0321(9) 0.0018(7) 0.0244(8) 0.0000(7)
O4 0.0548(8) 0.0609(9) 0.0599(10) 0.0079(8) 0.0416(8) 0.0125(7)
O5 0.0556(8) 0.0450(7) 0.0555(9) 0.0089(7) 0.0374(7) 0.0030(6)
O6 0.0674(9) 0.0481(8) 0.0839(12) 0.0185(8) 0.0586(9) 0.0093(7)
O7 0.0576(8) 0.0384(7) 0.0621(9) 0.0049(6) 0.0446(8) 0.0060(6)
C15 0.0332(8) 0.0490(10) 0.0322(10) -0.0021(8) 0.0142(8) 0.0027(8)
C16 0.0369(9) 0.0515(11) 0.0441(12) -0.0082(9) 0.0112(9) 0.0089(8)
C17 0.0424(10) 0.0390(10) 0.0542(13) 0.0042(9) 0.0064(10) 0.0077(8)
C18 0.0423(10) 0.0427(10) 0.0466(12) 0.0111(9) 0.0116(9) 0.0018(8)
C19 0.0341(8) 0.0403(9) 0.0330(10) -0.0003(7) 0.0119(7) -0.0011(7)
C20 0.0309(8) 0.0382(8) 0.0302(9) -0.0002(7) 0.0135(7) 0.0001(7)
C21 0.0430(9) 0.0391(9) 0.0453(11) 0.0015(8) 0.0291(9) 0.0005(8)

loop_
_atom_type_symbol
_atom_type_description
_atom_type_scat_dispersion_real
_atom_type_scat_dispersion_imag
_atom_type_scat_source
C C 0.0033 0.0016 'International Tables Vol C Tables 4.2.6.8 and 6.1.1.4'
H H 0.0000 0.0000 'International Tables Vol C Tables 4.2.6.8 and 6.1.1.4'
N N 0.0061 0.0033 'International Tables Vol C Tables 4.2.6.8 and 6.1.1.4'
O O 0.0106 0.0060 'International Tables Vol C Tables 4.2.6.8 and 6.1.1.4'

loop_
_geom_angle_atom_site_label_1
_geom_angle_atom_site_label_2
_geom_angle_atom_site_label_3
_geom_angle
_geom_angle_site_symmetry_1
_geom_angle_site_symmetry_3
_geom_angle_publ_flag
C4 O1 C1 117.14(13) . . ?
C5 O2 C2 113.91(13) . . ?
C6 O3 C3 117.06(13) . . ?
C13 N1 H1 120.2 . . ?
C13 N1 C14 119.57(14) . . ?
C14 N1 H1 120.2 . . ?
H2A N2 H2B 120.0 . . ?
C13 N2 H2A 120.0 . . ?
C13 N2 H2B 120.0 . . ?
C13 N3 C12 117.96(13) . . ?
H4A N4 H4B 120.0 . . ?
C12 N4 H4A 120.0 . . ?
C12 N4 H4B 120.0 . . ?
O1 C1 H1A 109.5 . . ?
O1 C1 H1B 109.5 . . ?
O1 C1 H1C 109.5 . . ?
H1A C1 H1B 109.5 . . ?
H1A C1 H1C 109.5 . . ?
H1B C1 H1C 109.5 . . ?
O2 C2 H2C 109.5 . . ?
O2 C2 H2D 109.5 . . ?
O2 C2 H2E 109.5 . . ?
H2C C2 H2D 109.5 . . ?
H2C C2 H2E 109.5 . . ?
H2D C2 H2E 109.5 . . ?
O3 C3 H3A 109.5 . . ?
O3 C3 H3B 109.5 . . ?
O3 C3 H3C 109.5 . . ?
H3A C3 H3B 109.5 . . ?
H3A C3 H3C 109.5 . . ?
H3B C3 H3C 109.5 . . ?
O1 C4 C5 115.45(14) . . ?
O1 C4 C9 124.31(15) . . ?
C9 C4 C5 120.17(15) . . ?
O2 C5 C4 119.60(14) . . ?
O2 C5 C6 120.12(14) . . ?
C6 C5 C4 120.06(14) . . ?
O3 C6 C5 115.49(13) . . ?
O3 C6 C7 124.94(14) . . ?
C5 C6 C7 119.52(14) . . ?
C6 C7 H7 120.0 . . ?
C8 C7 C6 119.97(15) . . ?
C8 C7 H7 120.0 . . ?
C7 C8 C9 120.58(15) . . ?
C7 C8 C10 120.73(15) . . ?
C9 C8 C10 118.65(15) . . ?
C4 C9 H9 120.2 . . ?
C8 C9 C4 119.52(15) . . ?
C8 C9 H9 120.2 . . ?
C8 C10 H10A 108.7 . . ?
C8 C10 H10B 108.7 . . ?
H10A C10 H10B 107.6 . . ?
C11 C10 C8 114.43(13) . . ?
C11 C10 H10A 108.7 . . ?
C11 C10 H10B 108.7 . . ?
C12 C11 C10 121.46(14) . . ?
C14 C11 C10 122.99(14) . . ?
C14 C11 C12 115.53(14) . . ?
N3 C12 C11 122.73(14) . . ?
N4 C12 N3 116.34(14) . . ?
N4 C12 C11 120.93(14) . . ?
N2 C13 N1 117.33(15) . . ?
N2 C13 N3 120.24(15) . . ?
N3 C13 N1 122.42(14) . . ?
N1 C14 H14 119.2 . . ?
C11 C14 N1 121.58(14) . . ?
C11 C14 H14 119.2 . . ?
C15 O4 H4 109.5 . . ?
C19 O5 H5 109.5 . . ?
O4 C15 C16 119.25(16) . . ?
O4 C15 C20 119.84(16) . . ?
C16 C15 C20 120.91(17) . . ?
C15 C16 H16 120.5 . . ?
C17 C16 C15 119.07(18) . . ?
C17 C16 H16 120.5 . . ?
C16 C17 H17 119.2 . . ?
C16 C17 C18 121.67(18) . . ?
C18 C17 H17 119.2 . . ?
C17 C18 H18 120.2 . . ?
C17 C18 C19 119.53(19) . . ?
C19 C18 H18 120.2 . . ?
O5 C19 C18 118.05(17) . . ?
O5 C19 C20 121.63(15) . . ?
C18 C19 C20 120.31(17) . . ?
C15 C20 C21 120.20(15) . . ?
C19 C20 C15 118.48(16) . . ?
C19 C20 C21 121.25(15) . . ?
O6 C21 C20 118.40(15) . . ?
O7 C21 O6 122.56(17) . . ?
O7 C21 C20 119.04(15) . . ?

loop_
_geom_bond_atom_site_label_1
_geom_bond_atom_site_label_2
_geom_bond_distance
_geom_bond_site_symmetry_2
_geom_bond_publ_flag
O1 C1 1.438(2) . ?
O1 C4 1.373(2) . ?
O2 C2 1.429(2) . ?
O2 C5 1.3861(18) . ?
O3 C3 1.428(2) . ?
O3 C6 1.3669(18) . ?
N1 H1 0.8800 . ?
N1 C13 1.360(2) . ?
N1 C14 1.3664(19) . ?
N2 H2A 0.8800 . ?
N2 H2B 0.8800 . ?
N2 C13 1.332(2) . ?
N3 C12 1.342(2) . ?
N3 C13 1.333(2) . ?
N4 H4A 0.8800 . ?
N4 H4B 0.8800 . ?
N4 C12 1.336(2) . ?
C1 H1A 0.9800 . ?
C1 H1B 0.9800 . ?
C1 H1C 0.9800 . ?
C2 H2C 0.9800 . ?
C2 H2D 0.9800 . ?
C2 H2E 0.9800 . ?
C3 H3A 0.9800 . ?
C3 H3B 0.9800 . ?
C3 H3C 0.9800 . ?
C4 C5 1.398(2) . ?
C4 C9 1.395(2) . ?
C5 C6 1.397(2) . ?
C6 C7 1.401(2) . ?
C7 H7 0.9500 . ?
C7 C8 1.391(2) . ?
C8 C9 1.393(2) . ?
C8 C10 1.515(2) . ?
C9 H9 0.9500 . ?
C10 H10A 0.9900 . ?
C10 H10B 0.9900 . ?
C10 C11 1.511(2) . ?
C11 C12 1.439(2) . ?
C11 C14 1.353(2) . ?
C14 H14 0.9500 . ?
O4 H4 0.8400 . ?
O4 C15 1.357(2) . ?
O5 H5 0.8400 . ?
O5 C19 1.353(2) . ?
O6 C21 1.273(2) . ?
O7 C21 1.2691(19) . ?
C15 C16 1.386(3) . ?
C15 C20 1.412(2) . ?
C16 H16 0.9500 . ?
C16 C17 1.382(3) . ?
C17 H17 0.9500 . ?
C17 C18 1.384(3) . ?
C18 H18 0.9500 . ?
C18 C19 1.391(2) . ?
C19 C20 1.407(2) . ?
C20 C21 1.484(2) . ?

loop_
_geom_torsion_atom_site_label_1
_geom_torsion_atom_site_label_2
_geom_torsion_atom_site_label_3
_geom_torsion_atom_site_label_4
_geom_torsion
_geom_torsion_site_symmetry_1
_geom_torsion_site_symmetry_2
_geom_torsion_site_symmetry_3
_geom_torsion_site_symmetry_4
_geom_torsion_publ_flag
O1 C4 C5 O2 6.3(2) . . . . ?
O1 C4 C5 C6 -179.07(13) . . . . ?
O1 C4 C9 C8 -177.20(14) . . . . ?
O2 C5 C6 O3 -7.0(2) . . . . ?
O2 C5 C6 C7 170.72(13) . . . . ?
O3 C6 C7 C8 178.10(14) . . . . ?
C1 O1 C4 C5 177.55(14) . . . . ?
C1 O1 C4 C9 -5.4(2) . . . . ?
C2 O2 C5 C4 -89.60(19) . . . . ?
C2 O2 C5 C6 95.77(19) . . . . ?
C3 O3 C6 C5 179.52(14) . . . . ?
C3 O3 C6 C7 1.9(2) . . . . ?
C4 C5 C6 O3 178.38(13) . . . . ?
C4 C5 C6 C7 -3.9(2) . . . . ?
C5 C4 C9 C8 -0.3(2) . . . . ?
C5 C6 C7 C8 0.6(2) . . . . ?
C6 C7 C8 C9 2.9(2) . . . . ?
C6 C7 C8 C10 -174.92(14) . . . . ?
C7 C8 C9 C4 -3.0(2) . . . . ?
C7 C8 C10 C11 -99.38(18) . . . . ?
C8 C10 C11 C12 -162.53(16) . . . . ?
C8 C10 C11 C14 16.1(2) . . . . ?
C9 C4 C5 O2 -170.90(14) . . . . ?
C9 C4 C5 C6 3.7(2) . . . . ?
C9 C8 C10 C11 82.77(19) . . . . ?
C10 C8 C9 C4 174.81(14) . . . . ?
C10 C11 C12 N3 -177.39(15) . . . . ?
C10 C11 C12 N4 2.6(3) . . . . ?
C10 C11 C14 N1 -178.52(16) . . . . ?
C12 N3 C13 N1 2.5(3) . . . . ?
C12 N3 C13 N2 -177.64(16) . . . . ?
C12 C11 C14 N1 0.2(2) . . . . ?
C13 N1 C14 C11 -2.7(3) . . . . ?
C13 N3 C12 N4 174.76(15) . . . . ?
C13 N3 C12 C11 -5.2(2) . . . . ?
C14 N1 C13 N2 -178.46(16) . . . . ?
C14 N1 C13 N3 1.4(3) . . . . ?
C14 C11 C12 N3 3.9(2) . . . . ?
C14 C11 C12 N4 -176.11(16) . . . . ?
O4 C15 C16 C17 178.50(18) . . . . ?
O4 C15 C20 C19 -178.79(16) . . . . ?
O4 C15 C20 C21 4.2(3) . . . . ?
O5 C19 C20 C15 -178.64(16) . . . . ?
O5 C19 C20 C21 -1.6(3) . . . . ?
C15 C16 C17 C18 0.2(3) . . . . ?
C15 C20 C21 O6 -4.2(3) . . . . ?
C15 C20 C21 O7 174.93(17) . . . . ?
C16 C15 C20 C19 1.5(3) . . . . ?
C16 C15 C20 C21 -175.54(17) . . . . ?
C16 C17 C18 C19 1.6(3) . . . . ?
C17 C18 C19 O5 177.16(17) . . . . ?
C17 C18 C19 C20 -1.8(3) . . . . ?
C18 C19 C20 C15 0.3(3) . . . . ?
C18 C19 C20 C21 177.33(18) . . . . ?
C19 C20 C21 O6 178.80(18) . . . . ?
C19 C20 C21 O7 -2.0(3) . . . . ?
C20 C15 C16 C17 -1.8(3) . . . . ?
